data_7026724
loop_
_publ_author_name
'Li, Hao-Hong'
'Chen, Zhi-Rong'
'Cheng, Li-Chuan'
'Wang, Yun-Jie'
'Feng, Miao'
'Wang, Min'

_publ_section_title
;
 Hybrid polymeric iodoplumbates constructed from morpholine and its
 derivatives: structures and properties.
;
_journal_issue 45
_journal_name_full 'Dalton transactions (Cambridge, England : 2003)'
_journal_page_first 11000
_journal_page_last 11007
_journal_paper_doi 10.1039/c0dt00622j
_journal_volume 39
_journal_year 2010
_chemical_formula_moiety 'C10 H22 I8 N2 O2 Pb3, 2(C3 H7 N O)'
_chemical_formula_sum 'C16 H36 I8 N4 O4 Pb3'
_chemical_formula_weight 1985.29
_chemical_name_systematic
;
?
;
_space_group_IT_number 2
_symmetry_cell_setting triclinic
_symmetry_space_group_name_Hall '-P 1'
_symmetry_space_group_name_H-M 'P -1'
_atom_sites_solution_hydrogens geom
_atom_sites_solution_primary direct
_atom_sites_solution_secondary difmap
_audit_creation_method SHELXL-97
_cell_angle_alpha 66.53(3)
_cell_angle_beta 76.86(3)
_cell_angle_gamma 86.97(3)
_cell_formula_units_Z 1
_cell_length_a 9.4126(19)
_cell_length_b 9.941(2)
_cell_length_c 12.019(2)
_cell_measurement_reflns_used 25
_cell_measurement_temperature 293(2)
_cell_measurement_theta_max 18
_cell_measurement_theta_min 12
_cell_volume 1003.7(4)
_computing_cell_refinement 'TEXRAY software'
_computing_data_collection 'TEXRAY software (Molecular Structure Corporation, 1999)'
_computing_data_reduction 'TEXSAN (Molecular Structure Corporation, 1999)'
_computing_molecular_graphics 'ORTEX (P.McArdle, 1995)'
_computing_publication_material 'SHELXL-97/2 (Sheldrick,1997)')'
_computing_structure_refinement 'SHELXL-97 (Sheldrick, 1997)'
_computing_structure_solution 'SHELXS-97 (Sheldrick, 1997)'
_diffrn_ambient_temperature 293(2)
_diffrn_detector_area_resol_mean None
_diffrn_measured_fraction_theta_full 0.990
_diffrn_measured_fraction_theta_max 0.990
_diffrn_measurement_device_type 'Rigaku Weissenberg IP'
_diffrn_measurement_method 'scintillation counter'
_diffrn_radiation_monochromator graphite
_diffrn_radiation_source 'rotor target'
_diffrn_radiation_type MoK\a
_diffrn_radiation_wavelength 0.71073
_diffrn_reflns_av_R_equivalents 0.0490
_diffrn_reflns_av_sigmaI/netI 0.0670
_diffrn_reflns_limit_h_max 12
_diffrn_reflns_limit_h_min -11
_diffrn_reflns_limit_k_max 11
_diffrn_reflns_limit_k_min -12
_diffrn_reflns_limit_l_max 15
_diffrn_reflns_limit_l_min -15
_diffrn_reflns_number 9822
_diffrn_reflns_theta_full 27.48
_diffrn_reflns_theta_max 27.48
_diffrn_reflns_theta_min 3.22
_diffrn_standards_decay_% 'not measured'
_diffrn_standards_interval_count 'not measured'
_diffrn_standards_interval_time 'not measured'
_diffrn_standards_number None
_exptl_absorpt_coefficient_mu 18.726
_exptl_absorpt_correction_T_max 1.00
_exptl_absorpt_correction_T_min 0.25
_exptl_absorpt_correction_type multi-scan
_exptl_absorpt_process_details 'TEXRAY software (Molecular Structure Corporation, 1999)'
_exptl_crystal_colour Yellow
_exptl_crystal_density_diffrn 3.284
_exptl_crystal_density_method 'not measured'
_exptl_crystal_description Block
_exptl_crystal_F_000 862
_exptl_crystal_size_max 0.50
_exptl_crystal_size_mid 0.40
_exptl_crystal_size_min 0.20
_refine_diff_density_max 2.007
_refine_diff_density_min -3.151
_refine_diff_density_rms 0.322
_refine_ls_extinction_method none
_refine_ls_goodness_of_fit_ref 1.034
_refine_ls_hydrogen_treatment constr
_refine_ls_matrix_type full
_refine_ls_number_parameters 160
_refine_ls_number_reflns 4546
_refine_ls_number_restraints 0
_refine_ls_restrained_S_all 1.034
_refine_ls_R_factor_all 0.0586
_refine_ls_R_factor_gt 0.0474
_refine_ls_shift/su_max 0.000
_refine_ls_shift/su_mean 0.000
_refine_ls_structure_factor_coef Fsqd
_refine_ls_weighting_details 'calc w=1/[\s^2^(Fo^2^)+(0.0786P)^2^+3.4050P] where P=(Fo^2^+2Fc^2^)/3'
_refine_ls_weighting_scheme calc
_refine_ls_wR_factor_gt 0.1262
_refine_ls_wR_factor_ref 0.1395
_reflns_number_gt 3726
_reflns_number_total 4546
_reflns_threshold_expression >2sigma(I)
_cod_data_source_file c0dt00622j.txt
_cod_data_source_block b
_cod_depositor_comments
;
The following automatic conversions were performed:

'_symmetry_cell_setting' value 'Triclinic' changed to 'triclinic'
according to /home/saulius/struct/CIF-dictionaries/cif_core.dic
dictionary named 'cif_core.dic' version 2.4.2 from
2011-04-26.

'_exptl_absorpt_correction_type' value 'Multi-Scan'
changed to 'multi-scan' according to
/home/saulius/struct/CIF-dictionaries/cif_core.dic dictionary named
'cif_core.dic' version 2.4.2 from 2011-04-26.

Automatic conversion script
Id: cif_fix_values 1891 2012-01-12 08:04:46Z andrius 
;
_cod_original_cell_volume 1003.7(3)
_cod_original_sg_symbol_Hall -P1
_cod_original_sg_symbol_H-M P-1
_cod_database_code 7026724

loop_
_symmetry_equiv_pos_as_xyz
'x, y, z'
'-x, -y, -z'

loop_
_atom_site_label
_atom_site_type_symbol
_atom_site_fract_x
_atom_site_fract_y
_atom_site_fract_z
_atom_site_U_iso_or_equiv
_atom_site_adp_type
_atom_site_occupancy
_atom_site_symmetry_multiplicity
_atom_site_calc_flag
_atom_site_refinement_flags
Pb1 Pb 0.0000 0.0000 1.0000 0.03820(16) Uani 1 2 d S
Pb2 Pb 0.02010(4) 0.34416(4) 0.68342(4) 0.03410(14) Uani 1 1 d .
I1 I -0.16773(9) 0.05359(9) 0.77276(9) 0.0552(2) Uani 1 1 d .
I2 I 0.27143(9) 0.12826(10) 0.77061(9) 0.0566(2) Uani 1 1 d .
I3 I -0.05409(10) 0.33031(9) 0.95331(9) 0.0532(2) Uani 1 1 d .
I4 I 0.20929(11) 0.41508(13) 0.40422(9) 0.0710(3) Uani 1 1 d .
N1 N 0.3555(8) 0.8461(9) 0.5845(8) 0.0300(17) Uani 1 1 d .
H1C H 0.3872 0.8188 0.6563 0.036 Uiso 1 1 calc R
N2 N 0.5398(11) 0.7128(11) 0.9544(10) 0.049(2) Uani 1 1 d .
O1 O 0.1783(9) 0.5912(10) 0.6448(10) 0.058(3) Uani 1 1 d .
O2 O 0.4758(12) 0.7518(12) 0.7767(10) 0.067(3) Uani 1 1 d .
C1 C 0.4021(11) 0.7330(12) 0.5291(13) 0.043(3) Uani 1 1 d .
H1A H 0.3723 0.7613 0.4510 0.052 Uiso 1 1 calc R
H1B H 0.5075 0.7271 0.5129 0.052 Uiso 1 1 calc R
C2 C 0.3321(14) 0.5872(14) 0.6192(16) 0.060(4) Uani 1 1 d .
H2A H 0.3624 0.5140 0.5851 0.072 Uiso 1 1 calc R
H2B H 0.3648 0.5585 0.6962 0.072 Uiso 1 1 calc R
C3 C 0.1318(14) 0.6937(17) 0.6998(15) 0.066(4) Uani 1 1 d .
H3A H 0.1633 0.6636 0.7773 0.079 Uiso 1 1 calc R
H3B H 0.0260 0.6938 0.7188 0.079 Uiso 1 1 calc R
C4 C 0.1916(10) 0.8444(13) 0.6162(14) 0.049(3) Uani 1 1 d .
H4A H 0.1593 0.9110 0.6570 0.059 Uiso 1 1 calc R
H4B H 0.1556 0.8774 0.5405 0.059 Uiso 1 1 calc R
C5 C 0.4189(10) 0.9942(11) 0.4997(11) 0.039(2) Uani 1 1 d .
H5A H 0.3657 1.0669 0.5257 0.047 Uiso 1 1 calc R
H5B H 0.4095 1.0142 0.4159 0.047 Uiso 1 1 calc R
C6 C 0.4582(14) 0.7658(15) 0.8727(16) 0.057(3) Uani 1 1 d .
H6A H 0.3792 0.8193 0.8916 0.068 Uiso 1 1 calc R
C7 C 0.498(3) 0.746(4) 1.063(2) 0.140(11) Uani 1 1 d .
H7A H 0.4110 0.8007 1.0594 0.209 Uiso 1 1 calc R
H7B H 0.5754 0.8040 1.0651 0.209 Uiso 1 1 calc R
H7C H 0.4810 0.6568 1.1361 0.209 Uiso 1 1 calc R
C8 C 0.6656(18) 0.634(2) 0.939(2) 0.095(7) Uani 1 1 d .
H8A H 0.6789 0.6209 0.8623 0.142 Uiso 1 1 calc R
H8B H 0.6547 0.5391 1.0072 0.142 Uiso 1 1 calc R
H8C H 0.7490 0.6865 0.9374 0.142 Uiso 1 1 calc R

loop_
_atom_site_aniso_label
_atom_site_aniso_U_11
_atom_site_aniso_U_22
_atom_site_aniso_U_33
_atom_site_aniso_U_23
_atom_site_aniso_U_13
_atom_site_aniso_U_12
Pb1 0.0485(3) 0.0333(3) 0.0261(3) -0.0054(2) -0.0068(2) -0.0013(2)
Pb2 0.0397(2) 0.0336(2) 0.0240(2) -0.00674(16) -0.00549(16) -0.00191(15)
I1 0.0616(5) 0.0501(4) 0.0529(6) -0.0135(4) -0.0195(4) -0.0160(4)
I2 0.0542(4) 0.0605(5) 0.0476(6) -0.0164(4) -0.0075(4) 0.0062(4)
I3 0.0743(5) 0.0456(4) 0.0391(5) -0.0195(4) -0.0069(4) 0.0038(4)
I4 0.0664(5) 0.1071(8) 0.0343(5) -0.0250(5) -0.0163(4) 0.0438(6)
N1 0.027(3) 0.036(4) 0.027(5) -0.012(4) -0.005(3) -0.007(3)
N2 0.056(5) 0.054(5) 0.033(6) -0.009(5) -0.017(5) -0.006(5)
O1 0.053(4) 0.059(5) 0.061(7) -0.036(5) 0.017(4) -0.029(4)
O2 0.081(6) 0.078(6) 0.033(6) -0.006(5) -0.024(5) -0.005(5)
C1 0.040(5) 0.041(5) 0.054(8) -0.025(6) -0.009(5) 0.002(4)
C2 0.056(7) 0.051(7) 0.080(12) -0.028(7) -0.022(7) -0.007(6)
C3 0.051(6) 0.087(10) 0.062(11) -0.046(9) 0.020(6) -0.029(7)
C4 0.019(4) 0.059(7) 0.074(10) -0.041(7) 0.008(5) -0.009(4)
C5 0.039(5) 0.037(5) 0.036(7) -0.007(5) -0.009(5) -0.005(4)
C6 0.047(6) 0.060(7) 0.062(11) -0.025(7) -0.010(6) 0.007(6)
C7 0.15(2) 0.23(3) 0.069(17) -0.10(2) 0.001(15) -0.02(2)
C8 0.064(9) 0.092(12) 0.106(18) -0.006(11) -0.042(10) 0.025(9)

loop_
_atom_type_symbol
_atom_type_description
_atom_type_scat_dispersion_real
_atom_type_scat_dispersion_imag
_atom_type_scat_source
C C 0.0033 0.0016 'International Tables Vol C Tables 4.2.6.8 and 6.1.1.4'
H H 0.0000 0.0000 'International Tables Vol C Tables 4.2.6.8 and 6.1.1.4'
N N 0.0061 0.0033 'International Tables Vol C Tables 4.2.6.8 and 6.1.1.4'
O O 0.0106 0.0060 'International Tables Vol C Tables 4.2.6.8 and 6.1.1.4'
I I -0.4742 1.8119 'International Tables Vol C Tables 4.2.6.8 and 6.1.1.4'
Pb Pb -3.3944 10.1111 'International Tables Vol C Tables 4.2.6.8 and 6.1.1.4'

loop_
_geom_angle_atom_site_label_1
_geom_angle_atom_site_label_2
_geom_angle_atom_site_label_3
_geom_angle
_geom_angle_site_symmetry_1
_geom_angle_site_symmetry_3
I3 Pb1 I3 180.0 . 2_557
I3 Pb1 I2 84.56(4) . .
I3 Pb1 I2 95.44(4) 2_557 .
I3 Pb1 I2 95.44(4) . 2_557
I3 Pb1 I2 84.56(4) 2_557 2_557
I2 Pb1 I2 180.0 . 2_557
I3 Pb1 I1 86.55(4) . .
I3 Pb1 I1 93.45(4) 2_557 .
I2 Pb1 I1 81.40(3) . .
I2 Pb1 I1 98.60(3) 2_557 .
I3 Pb1 I1 93.45(4) . 2_557
I3 Pb1 I1 86.55(4) 2_557 2_557
I2 Pb1 I1 98.60(3) . 2_557
I2 Pb1 I1 81.40(3) 2_557 2_557
I1 Pb1 I1 180.0 . 2_557
I3 Pb2 I1 90.17(4) . .
I3 Pb2 I4 93.42(4) . 2_566
I1 Pb2 I4 101.59(4) . 2_566
I3 Pb2 I2 85.05(4) . .
I1 Pb2 I2 84.15(3) . .
I4 Pb2 I2 174.08(3) 2_566 .
I3 Pb2 I4 158.11(3) . .
I1 Pb2 I4 108.28(5) . .
I4 Pb2 I4 94.22(4) 2_566 .
I2 Pb2 I4 85.25(4) . .
Pb2 I1 Pb1 75.52(3) . .
Pb1 I2 Pb2 76.82(4) . .
Pb2 I3 Pb1 78.45(4) . .
Pb2 I4 Pb2 85.78(4) 2_566 .
C5 N1 C4 111.5(8) . .
C5 N1 C1 112.0(9) . .
C4 N1 C1 108.2(7) . .
C5 N1 H1C 108.3 . .
C4 N1 H1C 108.3 . .
C1 N1 H1C 108.3 . .
C6 N2 C8 124.5(14) . .
C6 N2 C7 115.9(16) . .
C8 N2 C7 119.5(17) . .
C2 O1 C3 110.0(10) . .
C2 C1 N1 108.8(10) . .
C2 C1 H1A 109.9 . .
N1 C1 H1A 109.9 . .
C2 C1 H1B 109.9 . .
N1 C1 H1B 109.9 . .
H1A C1 H1B 108.3 . .
O1 C2 C1 111.6(11) . .
O1 C2 H2A 109.3 . .
C1 C2 H2A 109.3 . .
O1 C2 H2B 109.3 . .
C1 C2 H2B 109.3 . .
H2A C2 H2B 108.0 . .
O1 C3 C4 111.8(11) . .
O1 C3 H3A 109.3 . .
C4 C3 H3A 109.3 . .
O1 C3 H3B 109.3 . .
C4 C3 H3B 109.3 . .
H3A C3 H3B 107.9 . .
C3 C4 N1 110.0(10) . .
C3 C4 H4A 109.7 . .
N1 C4 H4A 109.7 . .
C3 C4 H4B 109.7 . .
N1 C4 H4B 109.7 . .
H4A C4 H4B 108.2 . .
N1 C5 C5 110.6(11) . 2_676
N1 C5 H5A 109.5 . .
C5 C5 H5A 109.5 2_676 .
N1 C5 H5B 109.5 . .
C5 C5 H5B 109.5 2_676 .
H5A C5 H5B 108.1 . .
O2 C6 N2 126.0(13) . .
O2 C6 H6A 117.0 . .
N2 C6 H6A 117.0 . .
N2 C7 H7A 109.5 . .
N2 C7 H7B 109.5 . .
H7A C7 H7B 109.5 . .
N2 C7 H7C 109.5 . .
H7A C7 H7C 109.5 . .
H7B C7 H7C 109.5 . .
N2 C8 H8A 109.5 . .
N2 C8 H8B 109.5 . .
H8A C8 H8B 109.5 . .
N2 C8 H8C 109.5 . .
H8A C8 H8C 109.5 . .
H8B C8 H8C 109.5 . .

loop_
_geom_bond_atom_site_label_1
_geom_bond_atom_site_label_2
_geom_bond_distance
_geom_bond_site_symmetry_2
Pb1 I3 3.1371(11) .
Pb1 I3 3.1371(11) 2_557
Pb1 I2 3.1775(17) .
Pb1 I2 3.1775(17) 2_557
Pb1 I1 3.3087(12) .
Pb1 I1 3.3087(12) 2_557
Pb2 I3 3.1069(12) .
Pb2 I1 3.1351(14) .
Pb2 I4 3.1590(14) 2_566
Pb2 I2 3.1779(14) .
Pb2 I4 3.2343(16) .
I4 Pb2 3.1590(14) 2_566
N1 C5 1.478(12) .
N1 C4 1.502(11) .
N1 C1 1.521(13) .
N1 H1C 0.9100 .
N2 C6 1.311(18) .
N2 C8 1.404(19) .
N2 C7 1.43(2) .
O1 C2 1.412(15) .
O1 C3 1.422(15) .
O2 C6 1.191(18) .
C1 C2 1.495(17) .
C1 H1A 0.9700 .
C1 H1B 0.9700 .
C2 H2A 0.9700 .
C2 H2B 0.9700 .
C3 C4 1.485(18) .
C3 H3A 0.9700 .
C3 H3B 0.9700 .
C4 H4A 0.9700 .
C4 H4B 0.9700 .
C5 C5 1.539(19) 2_676
C5 H5A 0.9700 .
C5 H5B 0.9700 .
C6 H6A 0.9300 .
C7 H7A 0.9600 .
C7 H7B 0.9600 .
C7 H7C 0.9600 .
C8 H8A 0.9600 .
C8 H8B 0.9600 .
C8 H8C 0.9600 .
